data_1507052
loop_
_publ_author_name
'Lu, Chong-Dao'
'Chen, Zhi-Yong'
'Liu, Hui'
'Hu, Wen-Hao'
'Mi, Ai-Qiao'

_publ_section_title
;
 Highly chemoselective 2,4,5-triaryl-1,3-dioxolane formation from
 intermolecular 1,3-dipolar addition of carbonyl ylide with aryl
 aldehydes.
;
_journal_issue 18
_journal_name_full 'Organic letters'
_journal_page_first 3071
_journal_page_last 3074
_journal_paper_doi 10.1021/ol0489494
_journal_volume 6
_journal_year 2004
_chemical_formula_sum 'C27 H25 N O7'
_chemical_formula_weight 475.48
_chemical_name_systematic
; 
 ? 
;
_space_group_IT_number 14
_symmetry_cell_setting monoclinic
_symmetry_space_group_name_Hall '-P 2ybc'
_symmetry_space_group_name_H-M 'P 1 21/c 1'
_atom_sites_solution_hydrogens geom
_atom_sites_solution_primary direct
_atom_sites_solution_secondary difmap
_audit_creation_method SHELXL-97
_cell_angle_alpha 90.00
_cell_angle_beta 110.84(1)
_cell_angle_gamma 90.00
_cell_formula_units_Z 4
_cell_length_a 14.663(3)
_cell_length_b 10.387(1)
_cell_length_c 16.994(3)
_cell_measurement_reflns_used 31
_cell_measurement_temperature 296(2)
_cell_measurement_theta_max 15.89
_cell_measurement_theta_min 4.98
_cell_volume 2418.9(7)
_computing_cell_refinement 'Siemens XSCANS'
_computing_data_collection 'Siemens XSCANS'
_computing_data_reduction 'Siemens SHELXTL'
_computing_molecular_graphics 'Siemens SHELXTL'
_computing_publication_material 'Siemens SHELXTL'
_computing_structure_refinement 'SHELXL-97 (Sheldrick, 1997)'
_computing_structure_solution 'SHELXS-97 (Sheldrick, 1990)'
_diffrn_ambient_temperature 296(2)
_diffrn_measured_fraction_theta_full 1.000
_diffrn_measured_fraction_theta_max 1.000
_diffrn_measurement_device_type 'Siemens P4'
_diffrn_measurement_method '\w scans'
_diffrn_radiation_monochromator graphite
_diffrn_radiation_source 'normal-focus sealed tube'
_diffrn_radiation_type MoK\a
_diffrn_radiation_wavelength 0.71073
_diffrn_reflns_av_R_equivalents 0.0212
_diffrn_reflns_av_sigmaI/netI 0.0624
_diffrn_reflns_limit_h_max 17
_diffrn_reflns_limit_h_min 0
_diffrn_reflns_limit_k_max 12
_diffrn_reflns_limit_k_min 0
_diffrn_reflns_limit_l_max 19
_diffrn_reflns_limit_l_min -20
_diffrn_reflns_number 5003
_diffrn_reflns_theta_full 25.25
_diffrn_reflns_theta_max 25.25
_diffrn_reflns_theta_min 1.49
_diffrn_standards_decay_% 4.39
_diffrn_standards_interval_count 97
_diffrn_standards_number 3
_exptl_absorpt_coefficient_mu 0.095
_exptl_absorpt_correction_type none
_exptl_crystal_density_diffrn 1.306
_exptl_crystal_density_method 'not measured'
_exptl_crystal_F_000 1000
_exptl_crystal_size_max 0.36
_exptl_crystal_size_mid 0.36
_exptl_crystal_size_min 0.32
_refine_diff_density_max 0.136
_refine_diff_density_min -0.121
_refine_diff_density_rms 0.032
_refine_ls_extinction_coef 0.0166(7)
_refine_ls_extinction_expression Fc^*^=kFc[1+0.001xFc^2^\l^3^/sin(2\q)]^-1/4^
_refine_ls_extinction_method SHELXL
_refine_ls_goodness_of_fit_ref 0.829
_refine_ls_hydrogen_treatment constr
_refine_ls_matrix_type full
_refine_ls_number_parameters 321
_refine_ls_number_reflns 4387
_refine_ls_number_restraints 0
_refine_ls_restrained_S_all 0.829
_refine_ls_R_factor_all 0.0802
_refine_ls_R_factor_gt 0.0389
_refine_ls_shift/su_max 0.000
_refine_ls_shift/su_mean 0.000
_refine_ls_structure_factor_coef Fsqd
_refine_ls_weighting_details 'calc w=1/[\s^2^(Fo^2^)+(0.0402P)^2^+0.0000P] where P=(Fo^2^+2Fc^2^)/3'
_refine_ls_weighting_scheme calc
_refine_ls_wR_factor_gt 0.0791
_refine_ls_wR_factor_ref 0.0877
_reflns_number_gt 2454
_reflns_number_total 4387
_reflns_threshold_expression >2sigma(I)
_cod_data_source_file ol0489494si20040606_121051.cif
_cod_data_source_block y1806
_cod_depositor_comments
;
The following automatic conversions were performed:

'_symmetry_cell_setting' value 'Monoclinic' changed to 'monoclinic'
according to /home/saulius/struct/CIF-dictionaries/cif_core.dic
dictionary named 'cif_core.dic' version 2.4.1 from 2010-06-29.

Automatic conversion script
Id: cif_fix_values 1715 2011-07-08 13:25:40Z adriana 
;
_cod_original_cell_volume 2419.0(8)
_cod_original_sg_symbol_H-M P2(1)/c
_cod_database_code 1507052

loop_
_symmetry_equiv_pos_as_xyz
'x, y, z'
'-x, y+1/2, -z+1/2'
'-x, -y, -z'
'x, -y-1/2, z-1/2'

loop_
_atom_site_label
_atom_site_type_symbol
_atom_site_fract_x
_atom_site_fract_y
_atom_site_fract_z
_atom_site_U_iso_or_equiv
_atom_site_adp_type
_atom_site_occupancy
_atom_site_symmetry_multiplicity
_atom_site_calc_flag
_atom_site_refinement_flags
O1 O 0.75451(9) 0.50011(12) 0.65826(8) 0.0468(4) Uani 1 1 d .
O2 O 0.65597(9) 0.65474(13) 0.68118(8) 0.0505(4) Uani 1 1 d .
O3 O 0.74315(10) 0.64288(13) 0.46543(8) 0.0547(4) Uani 1 1 d .
O4 O 0.67214(10) 0.46602(14) 0.49151(9) 0.0592(4) Uani 1 1 d .
O5 O 0.60258(10) 0.33344(14) 0.76487(8) 0.0573(4) Uani 1 1 d .
O6 O 0.84869(10) 0.39951(14) 1.04078(8) 0.0599(4) Uani 1 1 d .
O7 O 0.83800(9) 0.65503(13) 0.80763(8) 0.0516(4) Uani 1 1 d .
N N 0.31324(16) 0.9591(2) 0.29348(14) 0.0878(7) Uani 1 1 d .
C1 C 0.89658(15) 0.7650(2) 0.61746(13) 0.0592(6) Uani 1 1 d .
H1 H 0.8486 0.8257 0.5916 0.071 Uiso 1 1 calc R
C2 C 0.99378(17) 0.7987(3) 0.63962(14) 0.0734(8) Uani 1 1 d .
H2 H 1.0106 0.8817 0.6295 0.088 Uiso 1 1 calc R
C3 C 1.06506(17) 0.7099(3) 0.67640(16) 0.0787(8) Uani 1 1 d .
H3 H 1.1305 0.7315 0.6902 0.094 Uiso 1 1 calc R
C4 C 1.03914(17) 0.5877(3) 0.69289(16) 0.0781(8) Uani 1 1 d .
H4 H 1.0872 0.5272 0.7189 0.094 Uiso 1 1 calc R
C5 C 0.94130(15) 0.5551(2) 0.67067(14) 0.0620(6) Uani 1 1 d .
H5 H 0.9243 0.4725 0.6815 0.074 Uiso 1 1 calc R
C6 C 0.86946(14) 0.6437(2) 0.63296(11) 0.0413(5) Uani 1 1 d .
C7 C 0.76171(13) 0.60504(17) 0.60798(11) 0.0369(5) Uani 1 1 d .
C8 C 0.69506(13) 0.71245(19) 0.62452(11) 0.0400(5) Uani 1 1 d .
H8 H 0.7363 0.7852 0.6528 0.048 Uiso 1 1 calc R
C9 C 0.68301(14) 0.52300(19) 0.69548(11) 0.0424(5) Uani 1 1 d .
H9 H 0.6258 0.4691 0.6675 0.051 Uiso 1 1 calc R
C10 C 0.72064(14) 0.5602(2) 0.51540(12) 0.0396(5) Uani 1 1 d .
C11 C 0.69921(19) 0.6169(3) 0.37617(13) 0.0867(9) Uani 1 1 d .
H11A H 0.7290 0.5420 0.3625 0.104 Uiso 1 1 calc R
H11B H 0.7089 0.6895 0.3450 0.104 Uiso 1 1 calc R
H11C H 0.6306 0.6020 0.3617 0.104 Uiso 1 1 calc R
C12 C 0.61327(13) 0.76231(18) 0.54801(11) 0.0375(5) Uani 1 1 d .
C13 C 0.62528(15) 0.87233(19) 0.50639(13) 0.0510(6) Uani 1 1 d .
H13 H 0.6851 0.9147 0.5249 0.061 Uiso 1 1 calc R
C14 C 0.54989(16) 0.9198(2) 0.43802(14) 0.0596(6) Uani 1 1 d .
H14 H 0.5591 0.9934 0.4106 0.072 Uiso 1 1 calc R
C15 C 0.46080(15) 0.8579(2) 0.41041(12) 0.0482(5) Uani 1 1 d .
C16 C 0.44822(14) 0.74593(19) 0.44992(12) 0.0459(5) Uani 1 1 d .
H16 H 0.3889 0.7026 0.4305 0.055 Uiso 1 1 calc R
C17 C 0.52405(13) 0.69950(19) 0.51797(12) 0.0432(5) Uani 1 1 d .
H17 H 0.5153 0.6245 0.5443 0.052 Uiso 1 1 calc R
C18 C 0.37861(18) 0.9132(2) 0.34353(14) 0.0625(7) Uani 1 1 d .
C19 C 0.72280(13) 0.49115(18) 0.78720(11) 0.0364(5) Uani 1 1 d .
C20 C 0.68341(13) 0.39260(18) 0.82020(12) 0.0391(5) Uani 1 1 d .
C21 C 0.72376(13) 0.35692(19) 0.90477(11) 0.0421(5) Uani 1 1 d .
H21 H 0.6972 0.2896 0.9256 0.050 Uiso 1 1 calc R
C22 C 0.80377(14) 0.42364(19) 0.95667(12) 0.0415(5) Uani 1 1 d .
C23 C 0.84354(13) 0.52428(19) 0.92648(12) 0.0433(5) Uani 1 1 d .
H23 H 0.8967 0.5696 0.9625 0.052 Uiso 1 1 calc R
C24 C 0.80401(13) 0.55688(18) 0.84285(12) 0.0392(5) Uani 1 1 d .
C25 C 0.54950(15) 0.2458(2) 0.79666(13) 0.0631(7) Uani 1 1 d .
H25A H 0.5908 0.1747 0.8233 0.076 Uiso 1 1 calc R
H25B H 0.4938 0.2145 0.7511 0.076 Uiso 1 1 calc R
H25C H 0.5281 0.2889 0.8370 0.076 Uiso 1 1 calc R
C26 C 0.81899(17) 0.2908(3) 1.07517(13) 0.0788(8) Uani 1 1 d .
H26A H 0.7514 0.2993 1.0683 0.095 Uiso 1 1 calc R
H26B H 0.8576 0.2843 1.1340 0.095 Uiso 1 1 calc R
H26C H 0.8278 0.2147 1.0466 0.095 Uiso 1 1 calc R
C27 C 0.92311(16) 0.7208(2) 0.85892(15) 0.0749(8) Uani 1 1 d .
H27A H 0.9107 0.7620 0.9047 0.090 Uiso 1 1 calc R
H27B H 0.9406 0.7846 0.8259 0.090 Uiso 1 1 calc R
H27C H 0.9756 0.6604 0.8809 0.090 Uiso 1 1 calc R

loop_
_atom_site_aniso_label
_atom_site_aniso_U_11
_atom_site_aniso_U_22
_atom_site_aniso_U_33
_atom_site_aniso_U_23
_atom_site_aniso_U_13
_atom_site_aniso_U_12
O1 0.0602(9) 0.0404(8) 0.0526(8) 0.0099(7) 0.0357(7) 0.0074(7)
O2 0.0546(9) 0.0594(10) 0.0471(8) 0.0132(7) 0.0300(7) 0.0153(8)
O3 0.0720(10) 0.0591(9) 0.0361(8) -0.0027(7) 0.0231(7) -0.0204(8)
O4 0.0694(10) 0.0492(10) 0.0579(10) -0.0064(8) 0.0212(8) -0.0204(8)
O5 0.0562(9) 0.0735(11) 0.0406(8) 0.0012(8) 0.0151(7) -0.0311(8)
O6 0.0603(9) 0.0708(11) 0.0390(8) 0.0115(8) 0.0059(7) -0.0075(8)
O7 0.0510(9) 0.0487(9) 0.0530(9) 0.0034(7) 0.0161(7) -0.0136(7)
N 0.0834(16) 0.1082(19) 0.0647(14) 0.0285(14) 0.0176(12) 0.0253(15)
C1 0.0420(13) 0.0686(17) 0.0635(14) 0.0209(13) 0.0144(11) -0.0044(12)
C2 0.0540(16) 0.090(2) 0.0720(17) 0.0171(15) 0.0179(13) -0.0206(16)
C3 0.0419(15) 0.112(2) 0.0804(18) -0.0074(18) 0.0201(13) -0.0117(17)
C4 0.0439(15) 0.085(2) 0.094(2) -0.0112(17) 0.0098(14) 0.0127(14)
C5 0.0464(14) 0.0553(15) 0.0782(16) -0.0081(13) 0.0149(12) 0.0016(12)
C6 0.0377(11) 0.0523(13) 0.0345(11) -0.0010(10) 0.0137(9) 0.0014(11)
C7 0.0404(11) 0.0351(11) 0.0391(11) 0.0048(9) 0.0189(9) 0.0019(9)
C8 0.0407(11) 0.0404(12) 0.0426(11) -0.0018(10) 0.0192(9) -0.0018(10)
C9 0.0445(12) 0.0452(13) 0.0416(12) 0.0006(10) 0.0204(10) -0.0045(10)
C10 0.0390(11) 0.0393(12) 0.0455(12) 0.0000(10) 0.0213(10) 0.0004(10)
C11 0.111(2) 0.107(2) 0.0398(14) -0.0030(14) 0.0244(14) -0.0356(18)
C12 0.0387(11) 0.0374(12) 0.0404(11) 0.0017(9) 0.0189(9) 0.0037(10)
C13 0.0425(12) 0.0480(14) 0.0643(14) 0.0112(11) 0.0212(11) -0.0042(11)
C14 0.0623(15) 0.0574(15) 0.0637(15) 0.0270(12) 0.0279(13) 0.0070(13)
C15 0.0484(13) 0.0565(14) 0.0411(12) 0.0063(11) 0.0178(10) 0.0065(11)
C16 0.0404(12) 0.0484(13) 0.0477(12) -0.0010(11) 0.0141(10) 0.0009(11)
C17 0.0453(13) 0.0383(12) 0.0494(13) 0.0060(10) 0.0210(11) 0.0017(10)
C18 0.0676(16) 0.0716(17) 0.0476(14) 0.0128(13) 0.0198(13) 0.0109(14)
C19 0.0353(11) 0.0407(12) 0.0352(10) 0.0004(9) 0.0151(9) 0.0001(9)
C20 0.0350(11) 0.0463(12) 0.0388(11) -0.0033(10) 0.0165(9) -0.0041(10)
C21 0.0447(12) 0.0446(12) 0.0407(12) 0.0060(10) 0.0199(10) -0.0005(10)
C22 0.0411(12) 0.0472(13) 0.0362(11) 0.0007(10) 0.0138(10) 0.0042(10)
C23 0.0391(11) 0.0463(13) 0.0413(12) -0.0047(10) 0.0101(10) -0.0039(10)
C24 0.0390(11) 0.0367(12) 0.0457(12) 0.0015(10) 0.0197(10) 0.0002(10)
C25 0.0623(15) 0.0749(17) 0.0536(13) -0.0039(12) 0.0227(11) -0.0286(13)
C26 0.0676(16) 0.111(2) 0.0496(14) 0.0250(15) 0.0106(12) -0.0181(16)
C27 0.0597(16) 0.0662(17) 0.0860(18) 0.0117(14) 0.0104(14) -0.0233(14)

loop_
_atom_type_symbol
_atom_type_description
_atom_type_scat_dispersion_real
_atom_type_scat_dispersion_imag
_atom_type_scat_source
C C 0.0033 0.0016 'International Tables Vol C Tables 4.2.6.8 and 6.1.1.4'
H H 0.0000 0.0000 'International Tables Vol C Tables 4.2.6.8 and 6.1.1.4'
N N 0.0061 0.0033 'International Tables Vol C Tables 4.2.6.8 and 6.1.1.4'
O O 0.0106 0.0060 'International Tables Vol C Tables 4.2.6.8 and 6.1.1.4'

loop_
_geom_angle_atom_site_label_1
_geom_angle_atom_site_label_2
_geom_angle_atom_site_label_3
_geom_angle
C7 O1 C9 111.43(14)
C8 O2 C9 111.58(14)
C10 O3 C11 115.48(16)
C20 O5 C25 118.90(14)
C22 O6 C26 118.37(16)
C24 O7 C27 118.02(16)
C6 C1 C2 121.3(2)
C6 C1 H1 119.3
C2 C1 H1 119.3
C3 C2 C1 120.0(2)
C3 C2 H2 120.0
C1 C2 H2 120.0
C2 C3 C4 119.5(2)
C2 C3 H3 120.3
C4 C3 H3 120.3
C3 C4 C5 120.0(2)
C3 C4 H4 120.0
C5 C4 H4 120.0
C6 C5 C4 120.7(2)
C6 C5 H5 119.6
C4 C5 H5 119.6
C5 C6 C1 118.50(19)
C5 C6 C7 119.79(19)
C1 C6 C7 121.71(18)
O1 C7 C6 108.99(15)
O1 C7 C10 107.34(15)
C6 C7 C10 110.52(14)
O1 C7 C8 104.74(13)
C6 C7 C8 114.12(15)
C10 C7 C8 110.76(14)
O2 C8 C12 109.89(15)
O2 C8 C7 104.39(14)
C12 C8 C7 116.25(15)
O2 C8 H8 108.7
C12 C8 H8 108.7
C7 C8 H8 108.7
O2 C9 O1 106.83(15)
O2 C9 C19 111.92(16)
O1 C9 C19 110.51(15)
O2 C9 H9 109.2
O1 C9 H9 109.2
C19 C9 H9 109.2
O4 C10 O3 124.47(18)
O4 C10 C7 124.33(18)
O3 C10 C7 111.15(16)
O3 C11 H11A 109.5
O3 C11 H11B 109.5
H11A C11 H11B 109.5
O3 C11 H11C 109.5
H11A C11 H11C 109.5
H11B C11 H11C 109.5
C17 C12 C13 118.29(18)
C17 C12 C8 120.75(17)
C13 C12 C8 120.96(18)
C14 C13 C12 120.99(19)
C14 C13 H13 119.5
C12 C13 H13 119.5
C13 C14 C15 119.9(2)
C13 C14 H14 120.1
C15 C14 H14 120.1
C14 C15 C16 119.91(19)
C14 C15 C18 120.3(2)
C16 C15 C18 119.7(2)
C17 C16 C15 119.60(19)
C17 C16 H16 120.2
C15 C16 H16 120.2
C16 C17 C12 121.29(19)
C16 C17 H17 119.4
C12 C17 H17 119.4
N C18 C15 177.3(3)
C20 C19 C24 117.45(17)
C20 C19 C9 121.38(17)
C24 C19 C9 121.14(17)
O5 C20 C19 115.89(16)
O5 C20 C21 122.31(17)
C19 C20 C21 121.80(17)
C22 C21 C20 118.57(18)
C22 C21 H21 120.7
C20 C21 H21 120.7
O6 C22 C21 124.11(18)
O6 C22 C23 114.64(17)
C21 C22 C23 121.23(18)
C24 C23 C22 119.52(18)
C24 C23 H23 120.2
C22 C23 H23 120.2
O7 C24 C23 123.61(17)
O7 C24 C19 114.97(16)
C23 C24 C19 121.41(18)
O5 C25 H25A 109.5
O5 C25 H25B 109.5
H25A C25 H25B 109.5
O5 C25 H25C 109.5
H25A C25 H25C 109.5
H25B C25 H25C 109.5
O6 C26 H26A 109.5
O6 C26 H26B 109.5
H26A C26 H26B 109.5
O6 C26 H26C 109.5
H26A C26 H26C 109.5
H26B C26 H26C 109.5
O7 C27 H27A 109.5
O7 C27 H27B 109.5
H27A C27 H27B 109.5
O7 C27 H27C 109.5
H27A C27 H27C 109.5
H27B C27 H27C 109.5

loop_
_geom_bond_atom_site_label_1
_geom_bond_atom_site_label_2
_geom_bond_distance
O1 C7 1.412(2)
O1 C9 1.424(2)
O2 C8 1.417(2)
O2 C9 1.421(2)
O3 C10 1.329(2)
O3 C11 1.447(2)
O4 C10 1.192(2)
O5 C20 1.369(2)
O5 C25 1.424(2)
O6 C22 1.367(2)
O6 C26 1.410(2)
O7 C24 1.363(2)
O7 C27 1.418(2)
N C18 1.135(3)
C1 C6 1.375(3)
C1 C2 1.383(3)
C1 H1 0.9300
C2 C3 1.367(3)
C2 H2 0.9300
C3 C4 1.382(3)
C3 H3 0.9300
C4 C5 1.389(3)
C4 H4 0.9300
C5 C6 1.373(3)
C5 H5 0.9300
C6 C7 1.536(2)
C7 C10 1.543(3)
C7 C8 1.573(2)
C8 C12 1.512(2)
C8 H8 0.9800
C9 C19 1.494(3)
C9 H9 0.9800
C11 H11A 0.9600
C11 H11B 0.9600
C11 H11C 0.9600
C12 C17 1.386(2)
C12 C13 1.388(2)
C13 C14 1.379(3)
C13 H13 0.9300
C14 C15 1.380(3)
C14 H14 0.9300
C15 C16 1.388(3)
C15 C18 1.449(3)
C16 C17 1.375(2)
C16 H16 0.9300
C17 H17 0.9300
C19 C20 1.388(2)
C19 C24 1.406(2)
C20 C21 1.396(2)
C21 C22 1.378(3)
C21 H21 0.9300
C22 C23 1.382(3)
C23 C24 1.373(2)
C23 H23 0.9300
C25 H25A 0.9600
C25 H25B 0.9600
C25 H25C 0.9600
C26 H26A 0.9600
C26 H26B 0.9600
C26 H26C 0.9600
C27 H27A 0.9600
C27 H27B 0.9600
C27 H27C 0.9600

loop_
_geom_torsion_atom_site_label_1
_geom_torsion_atom_site_label_2
_geom_torsion_atom_site_label_3
_geom_torsion_atom_site_label_4
_geom_torsion
C6 C1 C2 C3 1.2(4)
C1 C2 C3 C4 -1.5(4)
C2 C3 C4 C5 1.2(4)
C3 C4 C5 C6 -0.6(4)
C4 C5 C6 C1 0.2(3)
C4 C5 C6 C7 179.27(19)
C2 C1 C6 C5 -0.5(3)
C2 C1 C6 C7 -179.53(19)
C9 O1 C7 C6 129.69(15)
C9 O1 C7 C10 -110.59(16)
C9 O1 C7 C8 7.19(19)
C5 C6 C7 O1 23.8(2)
C1 C6 C7 O1 -157.19(18)
C5 C6 C7 C10 -93.9(2)
C1 C6 C7 C10 85.1(2)
C5 C6 C7 C8 140.45(18)
C1 C6 C7 C8 -40.5(2)
C9 O2 C8 C12 120.15(17)
C9 O2 C8 C7 -5.20(19)
O1 C7 C8 O2 -1.20(18)
C6 C7 C8 O2 -120.30(16)
C10 C7 C8 O2 114.22(16)
O1 C7 C8 C12 -122.41(17)
C6 C7 C8 C12 118.49(18)
C10 C7 C8 C12 -7.0(2)
C8 O2 C9 O1 9.7(2)
C8 O2 C9 C19 130.75(16)
C7 O1 C9 O2 -10.5(2)
C7 O1 C9 C19 -132.48(16)
C11 O3 C10 O4 3.9(3)
C11 O3 C10 C7 -173.64(18)
O1 C7 C10 O4 15.6(2)
C6 C7 C10 O4 134.4(2)
C8 C7 C10 O4 -98.2(2)
O1 C7 C10 O3 -166.84(14)
C6 C7 C10 O3 -48.1(2)
C8 C7 C10 O3 79.38(18)
O2 C8 C12 C17 -32.8(2)
C7 C8 C12 C17 85.5(2)
O2 C8 C12 C13 146.85(17)
C7 C8 C12 C13 -94.9(2)
C17 C12 C13 C14 1.4(3)
C8 C12 C13 C14 -178.24(19)
C12 C13 C14 C15 0.3(3)
C13 C14 C15 C16 -1.9(3)
C13 C14 C15 C18 174.5(2)
C14 C15 C16 C17 1.8(3)
C18 C15 C16 C17 -174.59(19)
C15 C16 C17 C12 -0.1(3)
C13 C12 C17 C16 -1.5(3)
C8 C12 C17 C16 178.13(17)
C14 C15 C18 N -90(6)
C16 C15 C18 N 87(6)
O2 C9 C19 C20 124.96(18)
O1 C9 C19 C20 -116.11(18)
O2 C9 C19 C24 -57.4(2)
O1 C9 C19 C24 61.5(2)
C25 O5 C20 C19 -170.38(17)
C25 O5 C20 C21 9.3(3)
C24 C19 C20 O5 177.99(16)
C9 C19 C20 O5 -4.3(3)
C24 C19 C20 C21 -1.7(3)
C9 C19 C20 C21 176.01(17)
O5 C20 C21 C22 -178.40(17)
C19 C20 C21 C22 1.2(3)
C26 O6 C22 C21 7.5(3)
C26 O6 C22 C23 -173.94(19)
C20 C21 C22 O6 178.76(17)
C20 C21 C22 C23 0.3(3)
O6 C22 C23 C24 -179.95(17)
C21 C22 C23 C24 -1.4(3)
C27 O7 C24 C23 4.7(3)
C27 O7 C24 C19 -176.48(18)
C22 C23 C24 O7 179.61(17)
C22 C23 C24 C19 0.9(3)
C20 C19 C24 O7 -178.22(15)
C9 C19 C24 O7 4.1(3)
C20 C19 C24 C23 0.6(3)
C9 C19 C24 C23 -177.11(17)
